data_7106283
loop_
_publ_author_name
'Peckermann, Ilja'
'Raabe, Gerhard'
'Spaniol, Thomas P.'
'Okuda, Jun'

_publ_section_title
;
 Tris(allyl) indium compounds: synthesis and structural characterization
;
_journal_coden_ASTM CHCOFS
_journal_issue 17
_journal_name_full
;
 Chemical Communications (Cambridge, United Kingdom)
;
_journal_page_first 5061
_journal_page_last 5063
_journal_paper_doi 10.1039/c1cc00039j
_journal_volume 47
_journal_year 2011
_chemical_formula_moiety 'C13 H23 In O2'
_chemical_formula_sum 'C13 H23 In O2'
_chemical_formula_weight 326.13
_space_group_IT_number 61
_space_group_name_Hall '-P 2ac 2ab'
_symmetry_cell_setting orthorhombic
_symmetry_space_group_name_Hall '-P 2ac 2ab'
_symmetry_space_group_name_H-M 'P b c a'
_atom_sites_solution_hydrogens geom
_atom_sites_solution_primary direct
_atom_sites_solution_secondary difmap
_audit_creation_method SHELXL-97
_cell_angle_alpha 90.00
_cell_angle_beta 90.00
_cell_angle_gamma 90.00
_cell_formula_units_Z 8
_cell_length_a 14.3250(11)
_cell_length_b 12.7450(12)
_cell_length_c 15.7313(14)
_cell_measurement_reflns_used 2516
_cell_measurement_temperature 100(2)
_cell_measurement_theta_max 23.63
_cell_measurement_theta_min 2.84
_cell_volume 2872.1(4)
_computing_cell_refinement 'Bruker SMART (2001)'
_computing_data_collection 'Bruker SMART (2001)'
_computing_data_reduction 'Bruker SAINT+ (1999)'
_computing_molecular_graphics 'DIAMOND (Brandenburg, 2007)'
_computing_structure_refinement 'SHELXL-97 (Sheldrick, 1997)'
_computing_structure_solution 'SIR-92 (Altomare 1992)'
_diffrn_ambient_temperature 100(2)
_diffrn_measured_fraction_theta_full 1.000
_diffrn_measured_fraction_theta_max 0.954
_diffrn_measurement_device_type 'CCD area detector'
_diffrn_measurement_method 'omega scans'
_diffrn_radiation_monochromator graphite
_diffrn_radiation_source 'fine-focus sealed tube'
_diffrn_radiation_type MoK\a
_diffrn_radiation_wavelength 0.71073
_diffrn_reflns_av_R_equivalents 0.0648
_diffrn_reflns_av_sigmaI/netI 0.0538
_diffrn_reflns_limit_h_max 19
_diffrn_reflns_limit_h_min -20
_diffrn_reflns_limit_k_max 16
_diffrn_reflns_limit_k_min -17
_diffrn_reflns_limit_l_max 21
_diffrn_reflns_limit_l_min -22
_diffrn_reflns_number 30534
_diffrn_reflns_theta_full 27.50
_diffrn_reflns_theta_max 30.77
_diffrn_reflns_theta_min 2.50
_exptl_absorpt_coefficient_mu 1.632
_exptl_absorpt_correction_T_max 0.8538
_exptl_absorpt_correction_T_min 0.7919
_exptl_absorpt_correction_type multi-scan
_exptl_absorpt_process_details 'Bruker SADABS'
_exptl_crystal_colour colourless
_exptl_crystal_density_diffrn 1.508
_exptl_crystal_density_method 'not measured'
_exptl_crystal_description block
_exptl_crystal_F_000 1328
_exptl_crystal_size_max 0.15
_exptl_crystal_size_mid 0.13
_exptl_crystal_size_min 0.10
_refine_diff_density_max 0.916
_refine_diff_density_min -0.591
_refine_diff_density_rms 0.119
_refine_ls_extinction_method none
_refine_ls_goodness_of_fit_ref 0.986
_refine_ls_hydrogen_treatment mixed
_refine_ls_matrix_type full
_refine_ls_number_parameters 190
_refine_ls_number_reflns 4278
_refine_ls_number_restraints 0
_refine_ls_restrained_S_all 0.986
_refine_ls_R_factor_all 0.0734
_refine_ls_R_factor_gt 0.0295
_refine_ls_shift/su_max 0.000
_refine_ls_shift/su_mean 0.000
_refine_ls_structure_factor_coef Fsqd
_refine_ls_weighting_details 'calc w=1/[\s^2^(Fo^2^)+(0.0280P)^2^+0.0000P] where P=(Fo^2^+2Fc^2^)/3'
_refine_ls_weighting_scheme calc
_refine_ls_wR_factor_gt 0.0574
_refine_ls_wR_factor_ref 0.0676
_reflns_number_gt 2632
_reflns_number_total 4278
_reflns_threshold_expression >2sigma(I)
_cod_data_source_file c1cc00039j.txt
_cod_data_source_block 1a
_cod_database_code 7106283

loop_
_symmetry_equiv_pos_as_xyz
'x, y, z'
'-x+1/2, -y, z+1/2'
'x+1/2, -y+1/2, -z'
'-x, y+1/2, -z+1/2'
'-x, -y, -z'
'x-1/2, y, -z-1/2'
'-x-1/2, y-1/2, z'
'x, -y-1/2, z-1/2'

loop_
_atom_site_label
_atom_site_type_symbol
_atom_site_fract_x
_atom_site_fract_y
_atom_site_fract_z
_atom_site_U_iso_or_equiv
_atom_site_adp_type
_atom_site_occupancy
_atom_site_symmetry_multiplicity
_atom_site_calc_flag
_atom_site_refinement_flags
_atom_site_disorder_assembly
_atom_site_disorder_group
O1 O 0.55538(12) 0.21653(14) 0.27704(10) 0.0170(4) Uani 1 1 d . . .
O2 O 0.55833(13) 0.21756(15) 0.45698(10) 0.0168(4) Uani 1 1 d . . .
In In 0.563729(11) 0.245455(13) 0.117775(9) 0.01193(6) Uani 1 1 d . . .
C1 C 0.71704(18) 0.2625(2) 0.12716(14) 0.0152(5) Uani 1 1 d . . .
H1A H 0.7397(19) 0.204(2) 0.1534(17) 0.018 Uiso 1 1 d . . .
H1B H 0.7414(19) 0.2676(19) 0.0752(18) 0.018 Uiso 1 1 d . . .
C2 C 0.74141(19) 0.3550(2) 0.17881(16) 0.0173(6) Uani 1 1 d . . .
H2 H 0.7275(18) 0.349(2) 0.2390(16) 0.021 Uiso 1 1 d . . .
C3 C 0.7762(2) 0.4439(2) 0.1510(2) 0.0252(7) Uani 1 1 d . . .
H3A H 0.7906(19) 0.457(2) 0.0904(19) 0.030 Uiso 1 1 d . . .
H3B H 0.7847(19) 0.503(2) 0.1882(19) 0.030 Uiso 1 1 d . . .
C4 C 0.4778(2) 0.3859(2) 0.13510(16) 0.0164(6) Uani 1 1 d . . .
H4A H 0.5089(19) 0.443(2) 0.1070(16) 0.020 Uiso 1 1 d . . .
H4B H 0.4767(18) 0.401(2) 0.1945(17) 0.020 Uiso 1 1 d . . .
C5 C 0.38193(19) 0.3751(2) 0.10197(17) 0.0176(6) Uani 1 1 d . . .
H5 H 0.3399(19) 0.323(2) 0.1368(15) 0.021 Uiso 1 1 d . . .
C6 C 0.3478(2) 0.4193(3) 0.03296(18) 0.0244(7) Uani 1 1 d . . .
H6A H 0.380(2) 0.467(2) 0.0003(18) 0.029 Uiso 1 1 d . . .
H6B H 0.289(2) 0.412(2) 0.0138(18) 0.029 Uiso 1 1 d . . .
C7 C 0.51217(19) 0.0860(2) 0.09816(17) 0.0151(5) Uani 1 1 d . . .
H7A H 0.5433(19) 0.050(2) 0.1450(16) 0.018 Uiso 1 1 d . . .
H7B H 0.5384(18) 0.066(2) 0.0494(16) 0.018 Uiso 1 1 d . . .
C8 C 0.41037(19) 0.0723(2) 0.09908(17) 0.0178(6) Uani 1 1 d . . .
H8 H 0.3804(19) 0.093(2) 0.0483(17) 0.021 Uiso 1 1 d . . .
C9 C 0.3601(2) 0.0289(2) 0.16081(19) 0.0228(6) Uani 1 1 d . . .
H9A H 0.293(2) 0.024(2) 0.1568(18) 0.027 Uiso 1 1 d . . .
H9B H 0.389(2) 0.004(2) 0.2090(18) 0.027 Uiso 1 1 d . . .
C10 C 0.62625(19) 0.1626(2) 0.32393(15) 0.0168(6) Uani 1 1 d . . .
H10A H 0.6850 0.1619 0.2907 0.020 Uiso 1 1 calc R . .
H10B H 0.6068 0.0890 0.3336 0.020 Uiso 1 1 calc R . .
C11 C 0.64277(19) 0.2156(2) 0.40818(16) 0.0183(6) Uani 1 1 d . . .
H11A H 0.6917 0.1774 0.4400 0.022 Uiso 1 1 calc R . .
H11B H 0.6648 0.2883 0.3986 0.022 Uiso 1 1 calc R . .
C12 C 0.48633(17) 0.2712(2) 0.40965(15) 0.0158(6) Uani 1 1 d . . .
H12A H 0.5053 0.3449 0.3996 0.019 Uiso 1 1 calc R . .
H12B H 0.4277 0.2717 0.4430 0.019 Uiso 1 1 calc R . .
C13 C 0.47016(18) 0.2171(2) 0.32562(15) 0.0183(6) Uani 1 1 d . . .
H13A H 0.4491 0.1442 0.3356 0.022 Uiso 1 1 calc R . .
H13B H 0.4208 0.2543 0.2935 0.022 Uiso 1 1 calc R . .

loop_
_atom_site_aniso_label
_atom_site_aniso_U_11
_atom_site_aniso_U_22
_atom_site_aniso_U_33
_atom_site_aniso_U_23
_atom_site_aniso_U_13
_atom_site_aniso_U_12
O1 0.0145(10) 0.0252(10) 0.0114(8) 0.0018(7) 0.0007(7) 0.0050(8)
O2 0.0131(10) 0.0256(10) 0.0118(8) 0.0006(6) 0.0002(7) 0.0035(8)
In 0.00967(9) 0.01382(10) 0.01230(8) -0.00126(7) -0.00023(6) -0.00065(9)
C1 0.0101(11) 0.0199(16) 0.0156(11) 0.0009(11) -0.0004(9) 0.0023(11)
C2 0.0140(15) 0.0216(15) 0.0161(12) -0.0004(10) -0.0010(10) 0.0004(11)
C3 0.0202(17) 0.0230(17) 0.0322(16) -0.0030(13) 0.0024(13) -0.0021(13)
C4 0.0180(15) 0.0143(14) 0.0169(13) -0.0008(10) 0.0013(11) 0.0002(11)
C5 0.0143(15) 0.0170(14) 0.0214(13) -0.0028(11) 0.0026(11) 0.0013(11)
C6 0.0205(18) 0.0273(18) 0.0255(16) 0.0014(12) -0.0029(13) 0.0054(14)
C7 0.0128(14) 0.0149(14) 0.0178(13) -0.0018(10) 0.0007(11) 0.0008(11)
C8 0.0157(15) 0.0182(14) 0.0194(13) -0.0030(11) -0.0034(11) -0.0002(11)
C9 0.0167(16) 0.0244(17) 0.0273(15) 0.0014(13) -0.0013(12) 0.0001(13)
C10 0.0171(15) 0.0176(15) 0.0156(13) 0.0025(10) 0.0018(10) 0.0050(11)
C11 0.0141(14) 0.0250(15) 0.0159(12) 0.0008(11) 0.0017(10) -0.0004(11)
C12 0.0111(13) 0.0201(15) 0.0161(11) 0.0003(10) 0.0013(9) 0.0030(10)
C13 0.0101(13) 0.0293(16) 0.0156(12) -0.0004(10) 0.0004(10) 0.0003(11)

loop_
_atom_type_symbol
_atom_type_description
_atom_type_scat_dispersion_real
_atom_type_scat_dispersion_imag
_atom_type_scat_source
C C 0.0033 0.0016 'International Tables Vol C Tables 4.2.6.8 and 6.1.1.4'
H H 0.0000 0.0000 'International Tables Vol C Tables 4.2.6.8 and 6.1.1.4'
In In -0.7276 1.3100 'International Tables Vol C Tables 4.2.6.8 and 6.1.1.4'
O O 0.0106 0.0060 'International Tables Vol C Tables 4.2.6.8 and 6.1.1.4'

loop_
_geom_angle_atom_site_label_1
_geom_angle_atom_site_label_2
_geom_angle_atom_site_label_3
_geom_angle
_geom_angle_site_symmetry_1
_geom_angle_site_symmetry_3
_geom_angle_publ_flag
C10 O1 C13 109.29(18) . . ?
C10 O1 In 123.08(14) . . ?
C13 O1 In 124.30(14) . . ?
C11 O2 C12 109.56(18) . . ?
C11 O2 In 120.28(14) . 8_566 ?
C12 O2 In 116.18(13) . 8_566 ?
C7 In C4 126.02(11) . . ?
C7 In C1 115.89(10) . . ?
C4 In C1 118.02(10) . . ?
C7 In O1 89.33(8) . . ?
C4 In O1 88.24(8) . . ?
C1 In O1 89.72(7) . . ?
C7 In O2 91.23(8) . 8_565 ?
C4 In O2 87.46(8) . 8_565 ?
C1 In O2 94.44(7) . 8_565 ?
O1 In O2 175.06(6) . 8_565 ?
C2 C1 In 110.52(17) . . ?
C2 C1 H1A 108.4(17) . . ?
In C1 H1A 107.8(17) . . ?
C2 C1 H1B 110.8(17) . . ?
In C1 H1B 109.5(17) . . ?
H1A C1 H1B 110(2) . . ?
C3 C2 C1 126.6(3) . . ?
C3 C2 H2 117.9(16) . . ?
C1 C2 H2 115.4(16) . . ?
C2 C3 H3A 122.8(16) . . ?
C2 C3 H3B 121.4(18) . . ?
H3A C3 H3B 116(2) . . ?
C5 C4 In 113.80(17) . . ?
C5 C4 H4A 109.9(16) . . ?
In C4 H4A 107.4(17) . . ?
C5 C4 H4B 110.5(16) . . ?
In C4 H4B 107.4(16) . . ?
H4A C4 H4B 108(2) . . ?
C6 C5 C4 126.7(3) . . ?
C6 C5 H5 119.2(14) . . ?
C4 C5 H5 114.1(14) . . ?
C5 C6 H6A 123.7(19) . . ?
C5 C6 H6B 125.3(19) . . ?
H6A C6 H6B 111(3) . . ?
C8 C7 In 116.42(18) . . ?
C8 C7 H7A 112.9(16) . . ?
In C7 H7A 100.4(16) . . ?
C8 C7 H7B 113.2(17) . . ?
In C7 H7B 103.9(18) . . ?
H7A C7 H7B 109(2) . . ?
C9 C8 C7 126.5(3) . . ?
C9 C8 H8 119.1(17) . . ?
C7 C8 H8 114.3(17) . . ?
C8 C9 H9A 121.4(17) . . ?
C8 C9 H9B 120.3(18) . . ?
H9A C9 H9B 118(2) . . ?
O1 C10 C11 110.4(2) . . ?
O1 C10 H10A 109.6 . . ?
C11 C10 H10A 109.6 . . ?
O1 C10 H10B 109.6 . . ?
C11 C10 H10B 109.6 . . ?
H10A C10 H10B 108.1 . . ?
O2 C11 C10 110.3(2) . . ?
O2 C11 H11A 109.6 . . ?
C10 C11 H11A 109.6 . . ?
O2 C11 H11B 109.6 . . ?
C10 C11 H11B 109.6 . . ?
H11A C11 H11B 108.1 . . ?
O2 C12 C13 110.2(2) . . ?
O2 C12 H12A 109.6 . . ?
C13 C12 H12A 109.6 . . ?
O2 C12 H12B 109.6 . . ?
C13 C12 H12B 109.6 . . ?
H12A C12 H12B 108.1 . . ?
O1 C13 C12 109.7(2) . . ?
O1 C13 H13A 109.7 . . ?
C12 C13 H13A 109.7 . . ?
O1 C13 H13B 109.7 . . ?
C12 C13 H13B 109.7 . . ?
H13A C13 H13B 108.2 . . ?

loop_
_geom_bond_atom_site_label_1
_geom_bond_atom_site_label_2
_geom_bond_distance
_geom_bond_site_symmetry_2
_geom_bond_publ_flag
O1 C10 1.431(3) . ?
O1 C13 1.440(3) . ?
O1 In 2.5353(16) . ?
O2 C11 1.433(3) . ?
O2 C12 1.444(3) . ?
O2 In 2.5743(16) 8_566 ?
In C7 2.185(3) . ?
In C4 2.190(3) . ?
In C1 2.212(3) . ?
In O2 2.5743(16) 8_565 ?
C1 C2 1.474(3) . ?
C1 H1A 0.91(3) . ?
C1 H1B 0.89(3) . ?
C2 C3 1.313(4) . ?
C2 H2 0.97(2) . ?
C3 H3A 0.99(3) . ?
C3 H3B 0.96(3) . ?
C4 C5 1.475(4) . ?
C4 H4A 0.96(3) . ?
C4 H4B 0.95(3) . ?
C5 C6 1.317(4) . ?
C5 H5 1.05(3) . ?
C6 H6A 0.92(3) . ?
C6 H6B 0.90(3) . ?
C7 C8 1.469(4) . ?
C7 H7A 0.98(3) . ?
C7 H7B 0.89(3) . ?
C8 C9 1.329(4) . ?
C8 H8 0.94(3) . ?
C9 H9A 0.96(3) . ?
C9 H9B 0.92(3) . ?
C10 C11 1.507(3) . ?
C10 H10A 0.9900 . ?
C10 H10B 0.9900 . ?
C11 H11A 0.9900 . ?
C11 H11B 0.9900 . ?
C12 C13 1.509(3) . ?
C12 H12A 0.9900 . ?
C12 H12B 0.9900 . ?
C13 H13A 0.9900 . ?
C13 H13B 0.9900 . ?

loop_
_geom_torsion_atom_site_label_1
_geom_torsion_atom_site_label_2
_geom_torsion_atom_site_label_3
_geom_torsion_atom_site_label_4
_geom_torsion
_geom_torsion_site_symmetry_1
_geom_torsion_site_symmetry_2
_geom_torsion_site_symmetry_3
_geom_torsion_site_symmetry_4
_geom_torsion_publ_flag
C10 O1 In C7 81.21(19) . . . . ?
C13 O1 In C7 -75.97(19) . . . . ?
C10 O1 In C4 -152.73(19) . . . . ?
C13 O1 In C4 50.09(19) . . . . ?
C10 O1 In C1 -34.69(19) . . . . ?
C13 O1 In C1 168.13(19) . . . . ?
C7 In C1 C2 -152.78(17) . . . . ?
C4 In C1 C2 24.2(2) . . . . ?
O1 In C1 C2 -63.66(17) . . . . ?
O2 In C1 C2 113.69(17) 8_565 . . . ?
In C1 C2 C3 -107.8(3) . . . . ?
C7 In C4 C5 -21.5(2) . . . . ?
C1 In C4 C5 161.82(18) . . . . ?
O1 In C4 C5 -109.43(19) . . . . ?
O2 In C4 C5 68.14(19) 8_565 . . . ?
In C4 C5 C6 -107.0(3) . . . . ?
C4 In C7 C8 -1.7(3) . . . . ?
C1 In C7 C8 174.97(18) . . . . ?
O1 In C7 C8 85.6(2) . . . . ?
O2 In C7 C8 -89.5(2) 8_565 . . . ?
In C7 C8 C9 -106.3(3) . . . . ?
C13 O1 C10 C11 -59.3(3) . . . . ?
In O1 C10 C11 140.53(17) . . . . ?
C12 O2 C11 C10 -58.0(3) . . . . ?
In O2 C11 C10 163.47(15) 8_566 . . . ?
O1 C10 C11 O2 59.1(3) . . . . ?
C11 O2 C12 C13 58.4(3) . . . . ?
In O2 C12 C13 -161.12(16) 8_566 . . . ?
C10 O1 C13 C12 59.4(3) . . . . ?
In O1 C13 C12 -140.73(17) . . . . ?
O2 C12 C13 O1 -59.4(3) . . . . ?
